data_4086468
loop_
_publ_author_name
'Farrell, Wesley S.'
'Yonke, Brendan L.'
'Reeds, Jonathan P.'
'Zavalij, Peter Y.'
'Sita, Lawrence R.'

_publ_section_title
;
 Small-Molecule Activation within the Group 6 Complexes
 (\h5-C5Me5)[N(iPr)C(Me)N(iPr)]M(CO)(L) for M = Mo, W and L = N2, NCMe,
 \h2-Alkene, SMe2, C3H6O
;
_journal_issue 8
_journal_name_full Organometallics
_journal_page_first 1132
_journal_paper_doi 10.1021/acs.organomet.6b00131
_journal_volume 35
_journal_year 2016
_chemical_formula_moiety 'C22 H40 N2 W'
_chemical_formula_sum 'C22 H40 N2 W'
_chemical_formula_weight 516.41
_chemical_name_systematic W-complex
_space_group_crystal_system monoclinic
_space_group_IT_number 14
_space_group_name_Hall '-P 2ybc'
_space_group_name_H-M_alt 'P 1 21/c 1'
_symmetry_cell_setting monoclinic
_symmetry_space_group_name_Hall '-P 2ybc'
_symmetry_space_group_name_H-M 'P 1 21/c 1'
_atom_sites_solution_hydrogens mixed
_atom_sites_solution_primary direct
_atom_sites_solution_secondary difmap
_audit_creation_method 'SHELXL-2014 & ZCIF'
_cell_angle_alpha 90
_cell_angle_beta 107.0081(19)
_cell_angle_gamma 90
_cell_formula_units_Z 4
_cell_length_a 15.1265(19)
_cell_length_b 9.0774(11)
_cell_length_c 16.571(2)
_cell_measurement_reflns_used 12948
_cell_measurement_temperature 100(2)
_cell_measurement_theta_max 31.7
_cell_measurement_theta_min 2.5
_cell_volume 2175.8(5)
_computing_cell_refinement Apex2
_computing_data_collection 'Apex2 (Bruker, 2010)'
_computing_data_reduction 'Apex2, Saint'
_computing_molecular_graphics 'XSHEL (Bruker, 2004)'
_computing_publication_material 'Apex2, SHELXL-2014, Platon (Spek, 1990)'
_computing_structure_refinement 'ShelXL-2014 (Sheldrick, 2014)'
_computing_structure_solution 'ShelXS-97 (Sheldrick, 2008)'
_diffrn_ambient_temperature 100(2)
_diffrn_detector 'CCD area detector'
_diffrn_detector_area_resol_mean 8.333
_diffrn_measured_fraction_theta_full 1.000
_diffrn_measured_fraction_theta_max 1.000
_diffrn_measurement_device_type 'Bruker Smart Apex II CCD'
_diffrn_measurement_method '\f and \w scans'
_diffrn_measurement_specimen_support 'MiTeGen loop'
_diffrn_orient_matrix_type standard
_diffrn_orient_matrix_UB_11 0.0018707
_diffrn_orient_matrix_UB_12 -0.0145240
_diffrn_orient_matrix_UB_13 -0.0593002
_diffrn_orient_matrix_UB_21 -0.0681788
_diffrn_orient_matrix_UB_22 -0.0181468
_diffrn_orient_matrix_UB_23 -0.0185008
_diffrn_orient_matrix_UB_31 -0.0112966
_diffrn_orient_matrix_UB_32 0.1076914
_diffrn_orient_matrix_UB_33 -0.0111144
_diffrn_radiation_monochromator graphite
_diffrn_radiation_type MoK\a
_diffrn_radiation_wavelength 0.71073
_diffrn_reflns_av_R_equivalents 0.0453
_diffrn_reflns_av_unetI/netI 0.0325
_diffrn_reflns_Laue_measured_fraction_full 1.000
_diffrn_reflns_Laue_measured_fraction_max 1.000
_diffrn_reflns_limit_h_max 19
_diffrn_reflns_limit_h_min -19
_diffrn_reflns_limit_k_max 11
_diffrn_reflns_limit_k_min -11
_diffrn_reflns_limit_l_max 21
_diffrn_reflns_limit_l_min -21
_diffrn_reflns_number 26101
_diffrn_reflns_point_group_measured_fraction_full 1.000
_diffrn_reflns_point_group_measured_fraction_max 1.000
_diffrn_reflns_theta_full 25.000
_diffrn_reflns_theta_max 27.498
_diffrn_reflns_theta_min 2.544
_diffrn_source 'sealed tube'
_exptl_absorpt_coefficient_mu 5.316
_exptl_absorpt_correction_T_max 0.899
_exptl_absorpt_correction_T_min 0.348
_exptl_absorpt_correction_type multi-scan
_exptl_absorpt_process_details 'SADABS (Sheldrick, 2008)'
_exptl_crystal_colour yellow
_exptl_crystal_density_diffrn 1.576
_exptl_crystal_density_method 'not measured'
_exptl_crystal_description plate
_exptl_crystal_F_000 1040
_exptl_crystal_size_max 0.29
_exptl_crystal_size_mid 0.18
_exptl_crystal_size_min 0.02
_refine_diff_density_max 2.477
_refine_diff_density_min -1.119
_refine_diff_density_rms 0.129
_refine_ls_extinction_method none
_refine_ls_goodness_of_fit_ref 1.060
_refine_ls_hydrogen_treatment mixed
_refine_ls_matrix_type full
_refine_ls_number_parameters 255
_refine_ls_number_reflns 4999
_refine_ls_number_restraints 0
_refine_ls_restrained_S_all 1.060
_refine_ls_R_factor_all 0.0336
_refine_ls_R_factor_gt 0.0271
_refine_ls_shift/su_max 0.001
_refine_ls_shift/su_mean 0.000
_refine_ls_structure_factor_coef Fsqd
_refine_ls_weighting_details 'w=1/[\s^2^(Fo^2^)+(0.0300P)^2^+4.9500P] where P=(Fo^2^+2Fc^2^)/3'
_refine_ls_weighting_scheme calc
_refine_ls_wR_factor_gt 0.0660
_refine_ls_wR_factor_ref 0.0699
_reflns_Friedel_coverage 0.000
_reflns_number_gt 4325
_reflns_number_total 4999
_reflns_threshold_expression 'I > 2\s(I)'
_cod_data_source_file om6b00131_si_001.cif
_cod_data_source_block cmpd_15
_cod_depositor_comments 'Adding full bibliography for 4086460--4086471.cif.'
_cod_original_cell_volume 2175.9(5)
_cod_original_sg_symbol_H-M P21/c
_cod_database_code 4086468
_shelx_shelxl_version_number 2014/7
_shelx_space_group_comment
;
The symmetry employed for this shelxl refinement is uniquely defined
by the following loop, which should always be used as a source of
symmetry information in preference to the above space-group names.
They are only intended as comments.
;
_shelx_estimated_absorpt_t_min 0.308
_shelx_estimated_absorpt_t_max 0.901

loop_
_space_group_symop_operation_xyz
'x, y, z'
'-x, y+1/2, -z+1/2'
'-x, -y, -z'
'x, -y-1/2, z-1/2'

loop_
_atom_site_label
_atom_site_type_symbol
_atom_site_fract_x
_atom_site_fract_y
_atom_site_fract_z
_atom_site_U_iso_or_equiv
_atom_site_adp_type
_atom_site_occupancy
_atom_site_site_symmetry_order
_atom_site_calc_flag
_atom_site_refinement_flags_posn
_atom_site_refinement_flags_adp
W1 W 0.28158(2) 0.42057(2) 0.62879(2) 0.01958(6) Uani 1 1 d . .
H1 H 0.256(3) 0.381(5) 0.509(3) 0.039(13) Uiso 1 1 d . .
C1 C 0.3530(3) 0.6388(5) 0.6504(3) 0.0321(9) Uani 1 1 d . .
H1A H 0.430(4) 0.640(6) 0.669(3) 0.053(11) Uiso 1 1 d . .
H1B H 0.318(4) 0.705(6) 0.685(4) 0.053(11) Uiso 1 1 d . .
C2 C 0.3094(4) 0.6167(5) 0.5635(3) 0.0355(10) Uani 1 1 d . .
C3 C 0.2125(3) 0.6090(5) 0.5460(3) 0.0340(10) Uani 1 1 d . .
H3A H 0.178(3) 0.583(4) 0.488(3) 0.017(7) Uiso 1 1 d . .
H3B H 0.177(3) 0.695(5) 0.547(3) 0.017(7) Uiso 1 1 d . .
C4 C 0.3601(4) 0.6178(6) 0.4967(3) 0.0421(11) Uani 1 1 d . .
H4A H 0.3261 0.5575 0.4486 0.063 Uiso 1 1 calc R U
H4B H 0.4224 0.5774 0.5206 0.063 Uiso 1 1 calc R U
H4C H 0.3645 0.7192 0.4779 0.063 Uiso 1 1 calc R U
C10 C 0.1282(3) 0.4401(4) 0.6764(3) 0.0255(8) Uani 1 1 d . .
C11 C 0.0394(3) 0.4561(6) 0.6997(3) 0.0381(10) Uani 1 1 d . .
H11A H -0.0134 0.4415 0.6493 0.057 Uiso 1 1 calc R U
H11B H 0.0362 0.5549 0.7225 0.057 Uiso 1 1 calc R U
H11C H 0.0375 0.3822 0.7423 0.057 Uiso 1 1 calc R U
N12 N 0.2074(2) 0.5073(3) 0.71336(19) 0.0215(6) Uani 1 1 d . .
C13 C 0.2242(3) 0.6121(4) 0.7837(2) 0.0261(8) Uani 1 1 d . .
H13 H 0.2919 0.6342 0.7999 0.031 Uiso 1 1 calc R U
C14 C 0.1758(3) 0.7600(5) 0.7599(3) 0.0347(10) Uani 1 1 d . .
H14A H 0.1087 0.7461 0.7459 0.052 Uiso 1 1 calc R U
H14B H 0.1912 0.8008 0.7110 0.052 Uiso 1 1 calc R U
H14C H 0.1962 0.8282 0.8076 0.052 Uiso 1 1 calc R U
C15 C 0.2063(3) 0.5487(5) 0.8631(3) 0.0338(10) Uani 1 1 d . .
H15A H 0.2358 0.4518 0.8755 0.041 Uiso 1 1 calc R U
H15B H 0.1396 0.5385 0.8538 0.041 Uiso 1 1 calc R U
H15C H 0.2321 0.6151 0.9108 0.041 Uiso 1 1 calc R U
N16 N 0.1387(2) 0.3555(4) 0.6136(2) 0.0279(7) Uani 1 1 d . .
C17 C 0.0564(3) 0.2959(6) 0.5496(3) 0.0399(11) Uani 1 1 d . .
H17 H 0.0073 0.3733 0.5387 0.048 Uiso 1 1 calc R U
C18 C 0.0756(4) 0.2648(6) 0.4665(3) 0.0448(12) Uani 1 1 d . .
H18A H 0.1007 0.3534 0.4476 0.054 Uiso 1 1 calc R U
H18B H 0.0181 0.2363 0.4242 0.054 Uiso 1 1 calc R U
H18C H 0.1206 0.1844 0.4741 0.054 Uiso 1 1 calc R U
C19 C 0.0180(4) 0.1583(6) 0.5820(4) 0.0537(15) Uani 1 1 d . .
H19A H -0.0417 0.1317 0.5422 0.081 Uiso 1 1 calc R U
H19B H 0.0098 0.1792 0.6373 0.081 Uiso 1 1 calc R U
H19C H 0.0615 0.0764 0.5870 0.081 Uiso 1 1 calc R U
C20 C 0.3310(3) 0.2286(4) 0.7260(2) 0.0244(8) Uani 1 1 d . .
C21 C 0.3248(3) 0.1722(4) 0.6437(2) 0.0253(8) Uani 1 1 d . .
C22 C 0.3934(3) 0.2421(4) 0.6134(2) 0.0240(8) Uani 1 1 d . .
C23 C 0.4418(3) 0.3427(4) 0.6759(2) 0.0241(8) Uani 1 1 d . .
C24 C 0.4015(3) 0.3388(4) 0.7442(2) 0.0228(8) Uani 1 1 d . .
C25 C 0.2770(3) 0.1745(5) 0.7826(3) 0.0292(9) Uani 1 1 d . .
H25A H 0.2893 0.0694 0.7941 0.044 Uiso 1 1 calc R U
H25B H 0.2108 0.1891 0.7550 0.044 Uiso 1 1 calc R U
H25C H 0.2954 0.2295 0.8358 0.044 Uiso 1 1 calc R U
C26 C 0.2678(4) 0.0430(5) 0.6032(3) 0.0357(10) Uani 1 1 d . .
H26A H 0.3042 -0.0474 0.6187 0.054 Uiso 1 1 calc R U
H26B H 0.2493 0.0548 0.5417 0.054 Uiso 1 1 calc R U
H26C H 0.2125 0.0368 0.6225 0.054 Uiso 1 1 calc R U
C27 C 0.4166(3) 0.2044(5) 0.5338(3) 0.0329(10) Uani 1 1 d . .
H27A H 0.4359 0.2938 0.5104 0.049 Uiso 1 1 calc R U
H27B H 0.3620 0.1626 0.4927 0.049 Uiso 1 1 calc R U
H27C H 0.4670 0.1323 0.5464 0.049 Uiso 1 1 calc R U
C28 C 0.5285(3) 0.4218(5) 0.6760(3) 0.0312(9) Uani 1 1 d . .
H28A H 0.5400 0.5019 0.7174 0.047 Uiso 1 1 calc R U
H28B H 0.5217 0.4627 0.6198 0.047 Uiso 1 1 calc R U
H28C H 0.5805 0.3527 0.6908 0.047 Uiso 1 1 calc R U
C29 C 0.4392(3) 0.4198(5) 0.8260(2) 0.0284(9) Uani 1 1 d . .
H29A H 0.4603 0.5177 0.8149 0.034 Uiso 1 1 calc R U
H29B H 0.4912 0.3646 0.8627 0.034 Uiso 1 1 calc R U
H29C H 0.3906 0.4301 0.8539 0.034 Uiso 1 1 calc R U

loop_
_atom_site_aniso_label
_atom_site_aniso_U_11
_atom_site_aniso_U_22
_atom_site_aniso_U_33
_atom_site_aniso_U_23
_atom_site_aniso_U_13
_atom_site_aniso_U_12
W1 0.02272(9) 0.02089(9) 0.01593(8) 0.00116(5) 0.00689(6) -0.00262(6)
C1 0.032(2) 0.027(2) 0.040(3) 0.0026(18) 0.016(2) -0.0016(18)
C2 0.050(3) 0.028(2) 0.030(2) 0.0107(17) 0.013(2) 0.0014(19)
C3 0.042(3) 0.033(2) 0.027(2) 0.0058(18) 0.010(2) 0.001(2)
C4 0.043(3) 0.049(3) 0.040(3) 0.017(2) 0.020(2) 0.004(2)
C10 0.026(2) 0.028(2) 0.0247(19) 0.0031(15) 0.0106(16) -0.0018(16)
C11 0.030(2) 0.048(3) 0.040(3) -0.004(2) 0.016(2) -0.005(2)
N12 0.0240(17) 0.0222(16) 0.0196(15) -0.0013(12) 0.0086(13) -0.0024(13)
C13 0.030(2) 0.0264(19) 0.0227(19) -0.0032(15) 0.0097(17) -0.0032(16)
C14 0.043(3) 0.027(2) 0.038(2) -0.0005(18) 0.018(2) 0.0019(19)
C15 0.044(3) 0.036(2) 0.024(2) -0.0011(17) 0.014(2) 0.0023(19)
N16 0.0294(19) 0.0259(17) 0.0279(18) -0.0063(14) 0.0075(15) -0.0068(14)
C17 0.034(3) 0.046(3) 0.037(3) -0.008(2) 0.007(2) -0.015(2)
C18 0.044(3) 0.049(3) 0.034(2) -0.008(2) 0.001(2) -0.010(2)
C19 0.053(3) 0.050(3) 0.062(4) -0.019(3) 0.024(3) -0.025(3)
C20 0.037(2) 0.0216(18) 0.0169(17) 0.0049(14) 0.0106(16) 0.0029(16)
C21 0.033(2) 0.0252(19) 0.0197(18) 0.0033(14) 0.0114(16) 0.0023(16)
C22 0.031(2) 0.0248(18) 0.0180(17) 0.0012(14) 0.0093(15) 0.0059(16)
C23 0.026(2) 0.0271(19) 0.0182(18) 0.0054(14) 0.0046(15) 0.0063(16)
C24 0.026(2) 0.0259(19) 0.0154(17) 0.0017(14) 0.0035(15) 0.0022(15)
C25 0.040(2) 0.028(2) 0.024(2) 0.0029(16) 0.0164(18) -0.0018(18)
C26 0.053(3) 0.023(2) 0.034(2) -0.0029(17) 0.018(2) -0.0063(19)
C27 0.042(3) 0.037(2) 0.022(2) 0.0012(16) 0.0140(19) 0.0051(19)
C28 0.023(2) 0.044(3) 0.027(2) 0.0046(18) 0.0085(17) 0.0004(18)
C29 0.032(2) 0.036(2) 0.0156(18) -0.0009(15) 0.0051(16) 0.0019(17)

loop_
_atom_type_symbol
_atom_type_description
_atom_type_scat_dispersion_real
_atom_type_scat_dispersion_imag
_atom_type_scat_source
C C 0.0033 0.0016 'International Tables Vol C Tables 4.2.6.8 and 6.1.1.4'
H H 0.0000 0.0000 'International Tables Vol C Tables 4.2.6.8 and 6.1.1.4'
N N 0.0061 0.0033 'International Tables Vol C Tables 4.2.6.8 and 6.1.1.4'
W W -0.8490 6.8722 'International Tables Vol C Tables 4.2.6.8 and 6.1.1.4'

loop_
_geom_angle_atom_site_label_1
_geom_angle_atom_site_label_2
_geom_angle_atom_site_label_3
_geom_angle
N12 W1 N16 59.59(12)
N12 W1 C2 103.49(15)
N16 W1 C2 119.37(16)
N12 W1 C1 83.86(14)
N16 W1 C1 132.42(15)
C2 W1 C1 37.21(17)
N12 W1 C3 83.29(15)
N16 W1 C3 82.43(16)
C2 W1 C3 37.01(18)
C1 W1 C3 62.63(17)
N12 W1 C24 90.63(13)
N16 W1 C24 120.88(14)
C2 W1 C24 116.59(17)
C1 W1 C24 85.83(15)
C3 W1 C24 148.30(16)
N12 W1 C21 117.39(12)
N16 W1 C21 89.30(14)
C2 W1 C21 138.45(16)
C1 W1 C21 136.90(16)
C3 W1 C21 149.56(16)
C24 W1 C21 58.82(14)
N12 W1 C20 86.97(13)
N16 W1 C20 89.06(14)
C2 W1 C20 151.30(17)
C1 W1 C20 120.49(16)
C3 W1 C20 169.41(16)
C24 W1 C20 35.55(14)
C21 W1 C20 35.69(13)
N12 W1 C22 145.02(12)
N16 W1 C22 120.51(13)
C2 W1 C22 104.65(16)
C1 W1 C22 106.96(15)
C3 W1 C22 131.45(15)
C24 W1 C22 58.16(13)
C21 W1 C22 34.92(13)
C20 W1 C22 58.65(13)
N12 W1 C23 123.49(12)
N16 W1 C23 145.20(14)
C2 W1 C23 94.47(16)
C1 W1 C23 79.37(15)
C3 W1 C23 131.31(16)
C24 W1 C23 34.99(13)
C21 W1 C23 57.54(14)
C20 W1 C23 58.26(14)
C22 W1 C23 34.04(13)
N12 W1 H1 137.7(15)
N16 W1 H1 86.6(15)
C2 W1 H1 69.7(15)
C1 W1 H1 105.5(15)
C3 W1 H1 66.4(15)
C24 W1 H1 130.5(15)
C21 W1 H1 84.0(15)
C20 W1 H1 119.6(15)
C22 W1 H1 72.6(15)
C23 W1 H1 98.8(15)
C2 C1 W1 69.5(3)
C2 C1 H1A 115(3)
W1 C1 H1A 118(3)
C2 C1 H1B 118(3)
W1 C1 H1B 107(3)
H1A C1 H1B 119(4)
C3 C2 C1 111.5(4)
C3 C2 C4 124.4(4)
C1 C2 C4 123.8(5)
C3 C2 W1 73.9(3)
C1 C2 W1 73.3(2)
C4 C2 W1 125.2(3)
C2 C3 W1 69.0(3)
C2 C3 H3A 116(3)
W1 C3 H3A 116(2)
C2 C3 H3B 121(3)
W1 C3 H3B 141(2)
H3A C3 H3B 94(3)
C2 C4 H4A 109.5
C2 C4 H4B 109.5
H4A C4 H4B 109.5
C2 C4 H4C 109.5
H4A C4 H4C 109.5
H4B C4 H4C 109.5
N12 C10 N16 109.1(4)
N12 C10 C11 126.2(4)
N16 C10 C11 124.8(4)
C10 C11 H11A 109.5
C10 C11 H11B 109.5
H11A C11 H11B 109.5
C10 C11 H11C 109.5
H11A C11 H11C 109.5
H11B C11 H11C 109.5
C10 N12 C13 126.1(3)
C10 N12 W1 95.9(2)
C13 N12 W1 137.8(3)
N12 C13 C14 114.0(3)
N12 C13 C15 113.9(3)
C14 C13 C15 111.1(3)
N12 C13 H13 105.6
C14 C13 H13 105.6
C15 C13 H13 105.6
C13 C14 H14A 109.5
C13 C14 H14B 109.5
H14A C14 H14B 109.5
C13 C14 H14C 109.5
H14A C14 H14C 109.5
H14B C14 H14C 109.5
C13 C15 H15A 109.5
C13 C15 H15B 109.5
H15A C15 H15B 109.5
C13 C15 H15C 109.5
H15A C15 H15C 109.5
H15B C15 H15C 109.5
C10 N16 C17 120.0(4)
C10 N16 W1 95.4(2)
C17 N16 W1 141.1(3)
N16 C17 C18 112.0(4)
N16 C17 C19 111.8(4)
C18 C17 C19 111.0(4)
N16 C17 H17 107.3
C18 C17 H17 107.3
C19 C17 H17 107.3
C17 C18 H18A 109.5
C17 C18 H18B 109.5
H18A C18 H18B 109.5
C17 C18 H18C 109.5
H18A C18 H18C 109.5
H18B C18 H18C 109.5
C17 C19 H19A 109.5
C17 C19 H19B 109.5
H19A C19 H19B 109.5
C17 C19 H19C 109.5
H19A C19 H19C 109.5
H19B C19 H19C 109.5
C24 C20 C21 106.7(3)
C24 C20 C25 127.5(3)
C21 C20 C25 125.7(4)
C24 C20 W1 72.1(2)
C21 C20 W1 72.0(2)
C25 C20 W1 123.6(3)
C22 C21 C20 108.9(4)
C22 C21 C26 125.1(4)
C20 C21 C26 125.2(4)
C22 C21 W1 75.2(2)
C20 C21 W1 72.3(2)
C26 C21 W1 127.1(3)
C23 C22 C21 107.7(3)
C23 C22 C27 125.9(4)
C21 C22 C27 126.1(4)
C23 C22 W1 73.6(2)
C21 C22 W1 69.9(2)
C27 C22 W1 126.8(3)
C22 C23 C24 108.2(3)
C22 C23 C28 125.3(4)
C24 C23 C28 125.9(4)
C22 C23 W1 72.4(2)
C24 C23 W1 69.2(2)
C28 C23 W1 130.9(3)
C20 C24 C23 108.4(3)
C20 C24 C29 126.6(3)
C23 C24 C29 124.3(4)
C20 C24 W1 72.4(2)
C23 C24 W1 75.8(2)
C29 C24 W1 125.6(3)
C20 C25 H25A 109.5
C20 C25 H25B 109.5
H25A C25 H25B 109.5
C20 C25 H25C 109.5
H25A C25 H25C 109.5
H25B C25 H25C 109.5
C21 C26 H26A 109.5
C21 C26 H26B 109.5
H26A C26 H26B 109.5
C21 C26 H26C 109.5
H26A C26 H26C 109.5
H26B C26 H26C 109.5
C22 C27 H27A 109.5
C22 C27 H27B 109.5
H27A C27 H27B 109.5
C22 C27 H27C 109.5
H27A C27 H27C 109.5
H27B C27 H27C 109.5
C23 C28 H28A 109.5
C23 C28 H28B 109.5
H28A C28 H28B 109.5
C23 C28 H28C 109.5
H28A C28 H28C 109.5
H28B C28 H28C 109.5
C24 C29 H29A 109.5
C24 C29 H29B 109.5
H29A C29 H29B 109.5
C24 C29 H29C 109.5
H29A C29 H29C 109.5
H29B C29 H29C 109.5

loop_
_geom_bond_atom_site_label_1
_geom_bond_atom_site_label_2
_geom_bond_distance
W1 N12 2.183(3)
W1 N16 2.183(4)
W1 C2 2.187(4)
W1 C1 2.235(4)
W1 C3 2.250(5)
W1 C24 2.339(4)
W1 C21 2.340(4)
W1 C20 2.343(4)
W1 C22 2.409(4)
W1 C23 2.424(4)
W1 H1 1.94(5)
C1 C2 1.411(7)
C1 H1A 1.11(6)
C1 H1B 1.07(6)
C2 C3 1.409(7)
C2 C4 1.520(6)
C3 H3A 0.98(4)
C3 H3B 0.95(4)
C4 H4A 0.9800
C4 H4B 0.9800
C4 H4C 0.9800
C10 N12 1.324(5)
C10 N16 1.340(5)
C10 C11 1.510(6)
C11 H11A 0.9800
C11 H11B 0.9800
C11 H11C 0.9800
N12 C13 1.467(5)
C13 C14 1.526(6)
C13 C15 1.531(5)
C13 H13 1.0000
C14 H14A 0.9800
C14 H14B 0.9800
C14 H14C 0.9800
C15 H15A 0.9800
C15 H15B 0.9800
C15 H15C 0.9800
N16 C17 1.482(6)
C17 C18 1.515(7)
C17 C19 1.538(7)
C17 H17 1.0000
C18 H18A 0.9800
C18 H18B 0.9800
C18 H18C 0.9800
C19 H19A 0.9800
C19 H19B 0.9800
C19 H19C 0.9800
C20 C24 1.429(6)
C20 C21 1.435(5)
C20 C25 1.496(5)
C21 C22 1.426(6)
C21 C26 1.494(6)
C22 C23 1.415(6)
C22 C27 1.500(5)
C23 C24 1.434(5)
C23 C28 1.493(6)
C24 C29 1.501(5)
C25 H25A 0.9800
C25 H25B 0.9800
C25 H25C 0.9800
C26 H26A 0.9800
C26 H26B 0.9800
C26 H26C 0.9800
C27 H27A 0.9800
C27 H27B 0.9800
C27 H27C 0.9800
C28 H28A 0.9800
C28 H28B 0.9800
C28 H28C 0.9800
C29 H29A 0.9800
C29 H29B 0.9800
C29 H29C 0.9800

loop_
_geom_torsion_atom_site_label_1
_geom_torsion_atom_site_label_2
_geom_torsion_atom_site_label_3
_geom_torsion_atom_site_label_4
_geom_torsion
W1 C1 C2 C3 64.6(3)
W1 C1 C2 C4 -121.5(4)
C1 C2 C3 W1 -64.2(3)
C4 C2 C3 W1 122.0(5)
N16 C10 N12 C13 178.6(3)
C11 C10 N12 C13 -0.8(6)
N16 C10 N12 W1 2.8(3)
C11 C10 N12 W1 -176.6(4)
C10 N12 C13 C14 -69.8(5)
W1 N12 C13 C14 104.0(4)
C10 N12 C13 C15 59.2(5)
W1 N12 C13 C15 -127.0(4)
N12 C10 N16 C17 -165.7(4)
C11 C10 N16 C17 13.7(6)
N12 C10 N16 W1 -2.8(3)
C11 C10 N16 W1 176.6(4)
C10 N16 C17 C18 154.3(4)
W1 N16 C17 C18 2.1(7)
C10 N16 C17 C19 -80.5(5)
W1 N16 C17 C19 127.2(4)
C24 C20 C21 C22 2.6(4)
C25 C20 C21 C22 -174.3(4)
W1 C20 C21 C22 66.8(3)
C24 C20 C21 C26 172.5(4)
C25 C20 C21 C26 -4.4(7)
W1 C20 C21 C26 -123.3(4)
C24 C20 C21 W1 -64.2(3)
C25 C20 C21 W1 118.9(4)
C20 C21 C22 C23 -0.6(4)
C26 C21 C22 C23 -170.5(4)
W1 C21 C22 C23 64.4(3)
C20 C21 C22 C27 173.6(4)
C26 C21 C22 C27 3.7(7)
W1 C21 C22 C27 -121.5(4)
C20 C21 C22 W1 -64.9(3)
C26 C21 C22 W1 125.2(4)
C21 C22 C23 C24 -1.7(4)
C27 C22 C23 C24 -175.9(4)
W1 C22 C23 C24 60.3(3)
C21 C22 C23 C28 170.0(4)
C27 C22 C23 C28 -4.2(6)
W1 C22 C23 C28 -128.1(4)
C21 C22 C23 W1 -62.0(3)
C27 C22 C23 W1 123.9(4)
C21 C20 C24 C23 -3.6(4)
C25 C20 C24 C23 173.2(4)
W1 C20 C24 C23 -67.8(3)
C21 C20 C24 C29 -174.2(4)
C25 C20 C24 C29 2.7(7)
W1 C20 C24 C29 121.6(4)
C21 C20 C24 W1 64.2(3)
C25 C20 C24 W1 -118.9(4)
C22 C23 C24 C20 3.4(4)
C28 C23 C24 C20 -168.3(4)
W1 C23 C24 C20 65.6(3)
C22 C23 C24 C29 174.1(4)
C28 C23 C24 C29 2.5(6)
W1 C23 C24 C29 -123.6(4)
C22 C23 C24 W1 -62.2(3)
C28 C23 C24 W1 126.1(4)
